data_2218237
loop_
_publ_author_name
'Saeed, Aamer'
'Rafique, Hummera'
'Fl\"orke, Ulrich'

_publ_section_title
;
 Methyl 4-methylbenzoate
;
_journal_coeditor_code SG2231
_journal_issue 5
_journal_name_full 'Acta Crystallographica Section E'
_journal_page_first o821
_journal_paper_doi 10.1107/S1600536808008738
_journal_volume 64
_journal_year 2008
_chemical_formula_iupac 'C9 H10 O2'
_chemical_formula_moiety 'C9 H10 O2'
_chemical_formula_sum 'C9 H10 O2'
_chemical_formula_weight 150.17
_chemical_name_systematic
;
Methyl 4-methylbenzoate
;
_space_group_IT_number 14
_symmetry_cell_setting monoclinic
_symmetry_space_group_name_Hall '-P 2ybc'
_symmetry_space_group_name_H-M 'P 1 21/c 1'
_atom_sites_solution_hydrogens difmap
_atom_sites_solution_primary direct
_atom_sites_solution_secondary difmap
_audit_creation_method SHELXL-97
_cell_angle_alpha 90.00
_cell_angle_beta 97.783(4)
_cell_angle_gamma 90.00
_cell_formula_units_Z 4
_cell_length_a 5.9134(11)
_cell_length_b 7.6048(14)
_cell_length_c 17.484(3)
_cell_measurement_reflns_used 806
_cell_measurement_temperature 120(2)
_cell_measurement_theta_max 27.81
_cell_measurement_theta_min 2.35
_cell_volume 779.0(2)
_computing_cell_refinement 'SAINT (Bruker, 2002)'
_computing_data_collection 'SMART (Bruker, 2002)'
_computing_data_reduction 'SAINT (Bruker, 2002)'
_computing_molecular_graphics 'SHELXTL (Sheldrick, 2008)'
_computing_publication_material 'SHELXTL (Sheldrick, 2008)'
_computing_structure_refinement 'SHELXL97 (Sheldrick, 2008)'
_computing_structure_solution 'SHELXS97 (Sheldrick, 2008)'
_diffrn_ambient_temperature 120(2)
_diffrn_measured_fraction_theta_full 1.000
_diffrn_measured_fraction_theta_max 1.000
_diffrn_measurement_device_type 'Bruker SMART APEX'
_diffrn_measurement_method '\f and \w'
_diffrn_radiation_monochromator graphite
_diffrn_radiation_source 'sealed tube'
_diffrn_radiation_type MoK\a
_diffrn_radiation_wavelength 0.71073
_diffrn_reflns_av_R_equivalents 0.0385
_diffrn_reflns_av_sigmaI/netI 0.0322
_diffrn_reflns_limit_h_max 7
_diffrn_reflns_limit_h_min -7
_diffrn_reflns_limit_k_max 9
_diffrn_reflns_limit_k_min -10
_diffrn_reflns_limit_l_max 23
_diffrn_reflns_limit_l_min -23
_diffrn_reflns_number 6617
_diffrn_reflns_theta_full 27.86
_diffrn_reflns_theta_max 27.86
_diffrn_reflns_theta_min 2.35
_diffrn_standards_decay_% 0
_diffrn_standards_interval_time 430
_diffrn_standards_number 1418
_exptl_absorpt_coefficient_mu 0.090
_exptl_absorpt_correction_T_max 0.9668
_exptl_absorpt_correction_T_min 0.9607
_exptl_absorpt_correction_type multi-scan
_exptl_absorpt_process_details '(SADABS; Sheldrick, 2004)'
_exptl_crystal_colour colourless
_exptl_crystal_density_diffrn 1.280
_exptl_crystal_density_method 'not measured'
_exptl_crystal_description block
_exptl_crystal_F_000 320
_exptl_crystal_size_max 0.45
_exptl_crystal_size_mid 0.43
_exptl_crystal_size_min 0.39
_refine_diff_density_max 0.307
_refine_diff_density_min -0.199
_refine_ls_extinction_method none
_refine_ls_goodness_of_fit_ref 1.061
_refine_ls_hydrogen_treatment constr
_refine_ls_matrix_type full
_refine_ls_number_parameters 102
_refine_ls_number_reflns 1855
_refine_ls_number_restraints 0
_refine_ls_restrained_S_all 1.061
_refine_ls_R_factor_all 0.0512
_refine_ls_R_factor_gt 0.0416
_refine_ls_shift/su_max 0.000
_refine_ls_shift/su_mean 0.000
_refine_ls_structure_factor_coef Fsqd
_refine_ls_weighting_details 'calc w=1/[\s^2^(Fo^2^)+(0.0752P)^2^+0.0208P] where P=(Fo^2^+2Fc^2^)/3'
_refine_ls_weighting_scheme calc
_refine_ls_wR_factor_gt 0.1176
_refine_ls_wR_factor_ref 0.1241
_reflns_number_gt 1482
_reflns_number_total 1855
_reflns_threshold_expression I>2\s(I)
_cod_data_source_file sg2231.cif
_cod_data_source_block I
_cod_original_sg_symbol_H-M 'P 21/c'
_cod_database_code 2218237
_cod_database_fobs_code 2218237

loop_
_symmetry_equiv_pos_as_xyz
'x, y, z'
'-x, y+1/2, -z+1/2'
'-x, -y, -z'
'x, -y-1/2, z-1/2'

loop_
_atom_site_type_symbol
_atom_site_label
_atom_site_fract_x
_atom_site_fract_y
_atom_site_fract_z
_atom_site_U_iso_or_equiv
_atom_site_adp_type
_atom_site_calc_flag
_atom_site_refinement_flags
_atom_site_occupancy
O O1 0.39091(14) 0.28701(11) 0.44793(5) 0.0280(2) Uani d . 1
O O2 0.68910(15) 0.15425(13) 0.51751(5) 0.0325(3) Uani d . 1
C C1 0.2956(2) 0.31740(17) 0.51874(7) 0.0320(3) Uani d . 1
H H1A 0.2793 0.2050 0.5448 0.048 Uiso calc R 1
H H1B 0.1456 0.3732 0.5068 0.048 Uiso calc R 1
H H1C 0.3974 0.3946 0.5526 0.048 Uiso calc R 1
C C2 0.59091(19) 0.20144(15) 0.45593(6) 0.0234(3) Uani d . 1
C C3 0.67753(18) 0.17434(15) 0.38071(6) 0.0223(3) Uani d . 1
C C4 0.55841(19) 0.23124(15) 0.31083(7) 0.0247(3) Uani d . 1
H H4A 0.4154 0.2888 0.3098 0.030 Uiso calc R 1
C C5 0.6496(2) 0.20350(15) 0.24261(7) 0.0262(3) Uani d . 1
H H5A 0.5675 0.2426 0.1952 0.031 Uiso calc R 1
C C6 0.8588(2) 0.11953(15) 0.24239(7) 0.0244(3) Uani d . 1
C C7 0.97615(19) 0.06389(15) 0.31291(7) 0.0253(3) Uani d . 1
H H7A 1.1195 0.0068 0.3140 0.030 Uiso calc R 1
C C8 0.88716(19) 0.09050(15) 0.38126(7) 0.0242(3) Uani d . 1
H H8A 0.9693 0.0515 0.4287 0.029 Uiso calc R 1
C C9 0.9593(2) 0.08897(17) 0.16858(7) 0.0312(3) Uani d . 1
H H9A 1.1213 0.1213 0.1764 0.047 Uiso calc R 1
H H9B 0.8782 0.1613 0.1273 0.047 Uiso calc R 1
H H9C 0.9438 -0.0355 0.1542 0.047 Uiso calc R 1

loop_
_atom_site_aniso_label
_atom_site_aniso_U_11
_atom_site_aniso_U_22
_atom_site_aniso_U_33
_atom_site_aniso_U_12
_atom_site_aniso_U_13
_atom_site_aniso_U_23
O1 0.0268(5) 0.0322(5) 0.0260(4) 0.0042(3) 0.0071(3) 0.0018(3)
O2 0.0343(5) 0.0389(5) 0.0234(5) 0.0042(4) 0.0004(4) 0.0016(3)
C1 0.0340(7) 0.0342(7) 0.0299(7) 0.0024(5) 0.0121(5) -0.0009(5)
C2 0.0249(6) 0.0201(6) 0.0248(6) -0.0033(4) 0.0022(5) 0.0003(4)
C3 0.0236(6) 0.0203(6) 0.0232(6) -0.0031(4) 0.0031(4) 0.0006(4)
C4 0.0214(5) 0.0252(6) 0.0271(6) 0.0008(4) 0.0022(4) 0.0024(4)
C5 0.0271(6) 0.0281(6) 0.0222(6) -0.0019(5) -0.0006(5) 0.0029(4)
C6 0.0275(6) 0.0210(6) 0.0251(6) -0.0058(4) 0.0049(4) -0.0010(4)
C7 0.0231(6) 0.0215(6) 0.0316(6) 0.0008(4) 0.0042(5) 0.0002(4)
C8 0.0245(6) 0.0221(6) 0.0251(6) -0.0017(4) 0.0000(4) 0.0032(4)
C9 0.0355(7) 0.0320(7) 0.0271(6) -0.0005(5) 0.0079(5) -0.0018(5)

loop_
_atom_type_symbol
_atom_type_description
_atom_type_scat_dispersion_real
_atom_type_scat_dispersion_imag
_atom_type_scat_source
C C 0.0033 0.0016 'International Tables Vol C Tables 4.2.6.8 and 6.1.1.4'
H H 0.0000 0.0000 'International Tables Vol C Tables 4.2.6.8 and 6.1.1.4'
O O 0.0106 0.0060 'International Tables Vol C Tables 4.2.6.8 and 6.1.1.4'

loop_
_geom_angle_atom_site_label_1
_geom_angle_atom_site_label_2
_geom_angle_atom_site_label_3
_geom_angle
_geom_angle_publ_flag
C2 O1 C1 115.38(9) y
O1 C1 H1A 109.5 ?
O1 C1 H1B 109.5 ?
H1A C1 H1B 109.5 ?
O1 C1 H1C 109.5 ?
H1A C1 H1C 109.5 ?
H1B C1 H1C 109.5 ?
O2 C2 O1 123.28(10) ?
O2 C2 C3 124.43(11) y
O1 C2 C3 112.28(9) ?
C8 C3 C4 119.46(10) ?
C8 C3 C2 118.00(10) ?
C4 C3 C2 122.54(10) ?
C5 C4 C3 119.76(11) ?
C5 C4 H4A 120.1 ?
C3 C4 H4A 120.1 ?
C4 C5 C6 121.33(10) ?
C4 C5 H5A 119.3 ?
C6 C5 H5A 119.3 ?
C5 C6 C7 118.16(10) ?
C5 C6 C9 121.71(11) ?
C7 C6 C9 120.13(11) ?
C8 C7 C6 121.10(10) ?
C8 C7 H7A 119.5 ?
C6 C7 H7A 119.5 ?
C7 C8 C3 120.20(10) ?
C7 C8 H8A 119.9 ?
C3 C8 H8A 119.9 ?
C6 C9 H9A 109.5 ?
C6 C9 H9B 109.5 ?
H9A C9 H9B 109.5 ?
C6 C9 H9C 109.5 ?
H9A C9 H9C 109.5 ?
H9B C9 H9C 109.5 ?

loop_
_geom_bond_atom_site_label_1
_geom_bond_atom_site_label_2
_geom_bond_distance
_geom_bond_publ_flag
O1 C2 1.3405(14) y
O1 C1 1.4468(14) y
O2 C2 1.2065(14) y
C1 H1A 0.9800 ?
C1 H1B 0.9800 ?
C1 H1C 0.9800 ?
C2 C3 1.4890(16) y
C3 C8 1.3929(16) ?
C3 C4 1.3940(16) ?
C4 C5 1.3899(16) ?
C4 H4A 0.9500 ?
C5 C6 1.3927(17) ?
C5 H5A 0.9500 ?
C6 C7 1.3962(17) ?
C6 C9 1.5101(16) y
C7 C8 1.3843(16) ?
C7 H7A 0.9500 ?
C8 H8A 0.9500 ?
C9 H9A 0.9800 ?
C9 H9B 0.9800 ?
C9 H9C 0.9800 ?

loop_
_geom_hbond_atom_site_label_D
_geom_hbond_atom_site_label_H
_geom_hbond_atom_site_label_A
_geom_hbond_site_symmetry_A
_geom_hbond_distance_DH
_geom_hbond_distance_HA
_geom_hbond_distance_DA
_geom_hbond_angle_DHA
C9 H9B O2 4_565 0.98 2.51 3.4930(16) 176.8

loop_
_geom_torsion_atom_site_label_1
_geom_torsion_atom_site_label_2
_geom_torsion_atom_site_label_3
_geom_torsion_atom_site_label_4
_geom_torsion
C1 O1 C2 O2 -1.07(16)
C1 O1 C2 C3 179.72(9)
O2 C2 C3 C8 -0.70(18)
O1 C2 C3 C8 178.50(10)
O2 C2 C3 C4 -179.94(11)
O1 C2 C3 C4 -0.74(16)
C8 C3 C4 C5 0.12(17)
C2 C3 C4 C5 179.36(10)
C3 C4 C5 C6 0.00(17)
C4 C5 C6 C7 -0.20(17)
C4 C5 C6 C9 -179.94(10)
C5 C6 C7 C8 0.28(17)
C9 C6 C7 C8 -179.98(10)
C6 C7 C8 C3 -0.16(17)
C4 C3 C8 C7 -0.05(17)
C2 C3 C8 C7 -179.32(10)

loop_
_cod_related_entry_id
_cod_related_entry_database
_cod_related_entry_code
1 ChemSpider 7175
